data_4502710
loop_
_publ_author_name
'Yu, Qun'
'Zeng, Yong-Fei'
'Zhao, Jiong-Peng'
'Yang, Qian'
'Bu, Xian-He'

_publ_section_title
;
 Zeolite-like Metal&#x2212;Organic Framework Based on a Flexible
 2-(1H-benzimidazol-2-ylthio)acetic Ligand: Synthesis, Structures, and
 Properties
;
_journal_issue 4
_journal_name_full 'Crystal Growth &amp; Design'
_journal_page_first 1878
_journal_paper_doi 10.1021/cg901571m
_journal_volume 10
_journal_year 2010
_chemical_formula_sum 'C18 H14 Cu N4 O4 S2'
_chemical_formula_weight 477.99
_chemical_name_systematic
; 
 ? 
;
_space_group_IT_number 14
_symmetry_cell_setting monoclinic
_symmetry_space_group_name_Hall '-P 2ybc'
_symmetry_space_group_name_H-M 'P 1 21/c 1'
_atom_sites_solution_hydrogens geom
_atom_sites_solution_primary direct
_atom_sites_solution_secondary difmap
_audit_creation_method SHELXL-97
_cell_angle_alpha 90.00
_cell_angle_beta 112.48(3)
_cell_angle_gamma 90.00
_cell_formula_units_Z 2
_cell_length_a 9.4427(19)
_cell_length_b 12.638(3)
_cell_length_c 8.6742(17)
_cell_measurement_reflns_used 7495
_cell_measurement_temperature 293(2)
_cell_measurement_theta_max 27.5
_cell_measurement_theta_min 3.0
_cell_volume 956.5(4)
_computing_cell_refinement PROCESS-AUTO
_computing_data_collection PROCESS-AUTO
_computing_data_reduction CrystalStructure
_computing_publication_material 'CrystalStructure 3.7.0'
_computing_structure_refinement SHELXL
_computing_structure_solution DirectMethod
_diffrn_ambient_temperature 293(2)
_diffrn_measured_fraction_theta_full 0.998
_diffrn_measured_fraction_theta_max 0.998
_diffrn_measurement_device_type SCX-MINI
_diffrn_radiation_monochromator graphite
_diffrn_radiation_source 'fine-focus sealed tube'
_diffrn_radiation_type MoK\a
_diffrn_radiation_wavelength 0.71073
_diffrn_reflns_av_R_equivalents 0.0647
_diffrn_reflns_av_sigmaI/netI 0.0536
_diffrn_reflns_limit_h_max 12
_diffrn_reflns_limit_h_min -12
_diffrn_reflns_limit_k_max 16
_diffrn_reflns_limit_k_min -16
_diffrn_reflns_limit_l_max 11
_diffrn_reflns_limit_l_min -11
_diffrn_reflns_number 9854
_diffrn_reflns_theta_full 27.43
_diffrn_reflns_theta_max 27.43
_diffrn_reflns_theta_min 3.01
_exptl_absorpt_coefficient_mu 1.394
_exptl_absorpt_correction_type none
_exptl_crystal_colour Colorless
_exptl_crystal_density_diffrn 1.660
_exptl_crystal_density_method 'not measured'
_exptl_crystal_description Prism
_exptl_crystal_F_000 486
_exptl_crystal_size_max 0.20
_exptl_crystal_size_mid 0.20
_exptl_crystal_size_min 0.20
_refine_diff_density_max 0.319
_refine_diff_density_min -0.305
_refine_diff_density_rms 0.069
_refine_ls_extinction_method none
_refine_ls_goodness_of_fit_ref 1.119
_refine_ls_hydrogen_treatment constr
_refine_ls_matrix_type full
_refine_ls_number_parameters 133
_refine_ls_number_reflns 2179
_refine_ls_number_restraints 0
_refine_ls_restrained_S_all 1.119
_refine_ls_R_factor_all 0.0823
_refine_ls_R_factor_gt 0.0510
_refine_ls_shift/su_max 0.000
_refine_ls_shift/su_mean 0.000
_refine_ls_structure_factor_coef Fsqd
_refine_ls_weighting_details 'calc w=1/[\s^2^(Fo^2^)+(0.0349P)^2^+0.2554P] where P=(Fo^2^+2Fc^2^)/3'
_refine_ls_weighting_scheme calc
_refine_ls_wR_factor_gt 0.0880
_refine_ls_wR_factor_ref 0.0959
_reflns_number_gt 1625
_reflns_number_total 2179
_reflns_threshold_expression >2sigma(I)
_cod_data_source_file cg901571m_si_002.cif
_cod_data_source_block 3
_cod_depositor_comments
;
The following automatic conversions were performed:

'_symmetry_cell_setting' value 'Monoclinic' changed to 'monoclinic'
according to /home/saulius/struct/CIF-dictionaries/cif_core.dic
dictionary named 'cif_core.dic' version 2.4.2 from 2011-04-26.

Automatic conversion script
Id: cif_fix_values 1715 2011-07-08 13:25:40Z adriana 
;
_cod_original_cell_volume 956.5(3)
_cod_original_sg_symbol_H-M P2(1)/c
_cod_database_code 4502710

loop_
_symmetry_equiv_pos_as_xyz
'x, y, z'
'-x, y+1/2, -z+1/2'
'-x, -y, -z'
'x, -y-1/2, z-1/2'

loop_
_atom_site_label
_atom_site_type_symbol
_atom_site_fract_x
_atom_site_fract_y
_atom_site_fract_z
_atom_site_U_iso_or_equiv
_atom_site_adp_type
_atom_site_occupancy
_atom_site_symmetry_multiplicity
_atom_site_calc_flag
_atom_site_refinement_flags
O1 O 0.4807(3) 0.48561(16) 1.1883(3) 0.0426(6) Uani 1 1 d .
O2 O 0.6668(2) 0.44827(16) 1.4334(3) 0.0372(5) Uani 1 1 d .
C1 C 0.6059(4) 0.4443(2) 1.2748(4) 0.0346(8) Uani 1 1 d .
Cu1 Cu 0.5000 0.0000 1.0000 0.03003(17) Uani 1 2 d S
S1 S 0.64111(11) 0.23819(7) 1.19929(11) 0.0450(3) Uani 1 1 d .
N2 N 0.4053(3) 0.14238(18) 0.9578(3) 0.0318(6) Uani 1 1 d .
C3 C 0.4632(4) 0.2320(2) 1.0331(4) 0.0332(7) Uani 1 1 d .
N1 N 0.3708(3) 0.3160(2) 0.9673(3) 0.0397(7) Uani 1 1 d .
H1 H 0.3886 0.3808 0.9991 0.048 Uiso 1 1 calc R
C2 C 0.6899(4) 0.3771(2) 1.1910(4) 0.0374(8) Uani 1 1 d .
H2A H 0.7996 0.3868 1.2476 0.045 Uiso 1 1 calc R
H2B H 0.6607 0.3990 1.0757 0.045 Uiso 1 1 calc R
C5 C 0.2419(4) 0.2775(3) 0.8385(4) 0.0375(8) Uani 1 1 d .
C4 C 0.2625(3) 0.1687(3) 0.8351(4) 0.0348(8) Uani 1 1 d .
C9 C 0.1526(4) 0.1059(3) 0.7188(4) 0.0493(9) Uani 1 1 d .
H9A H 0.1656 0.0332 0.7153 0.059 Uiso 1 1 calc R
C6 C 0.1112(4) 0.3282(3) 0.7284(5) 0.0540(10) Uani 1 1 d .
H6A H 0.0981 0.4009 0.7319 0.065 Uiso 1 1 calc R
C7 C 0.0027(4) 0.2649(4) 0.6142(5) 0.0617(12) Uani 1 1 d .
H7A H -0.0865 0.2955 0.5390 0.074 Uiso 1 1 calc R
C8 C 0.0235(4) 0.1552(4) 0.6087(5) 0.0572(10) Uani 1 1 d .
H8A H -0.0515 0.1150 0.5289 0.069 Uiso 1 1 calc R

loop_
_atom_site_aniso_label
_atom_site_aniso_U_11
_atom_site_aniso_U_22
_atom_site_aniso_U_33
_atom_site_aniso_U_23
_atom_site_aniso_U_13
_atom_site_aniso_U_12
O1 0.0560(15) 0.0316(13) 0.0402(13) 0.0044(10) 0.0184(12) 0.0108(11)
O2 0.0422(14) 0.0339(13) 0.0372(13) -0.0056(10) 0.0171(11) -0.0017(10)
C1 0.047(2) 0.0221(16) 0.040(2) -0.0003(14) 0.0223(17) -0.0066(15)
Cu1 0.0379(3) 0.0219(3) 0.0301(3) 0.0005(2) 0.0127(2) 0.0008(2)
S1 0.0483(6) 0.0288(5) 0.0426(5) -0.0049(4) 0.0003(4) 0.0075(4)
N2 0.0364(15) 0.0236(14) 0.0341(14) -0.0004(11) 0.0118(12) 0.0024(11)
C3 0.0398(19) 0.0257(17) 0.0321(17) -0.0001(13) 0.0113(15) 0.0025(14)
N1 0.0467(17) 0.0242(14) 0.0404(16) -0.0005(12) 0.0080(13) 0.0062(12)
C2 0.041(2) 0.0353(19) 0.040(2) -0.0068(15) 0.0207(16) -0.0035(15)
C5 0.040(2) 0.0350(19) 0.0375(19) 0.0049(14) 0.0146(16) 0.0042(15)
C4 0.0334(19) 0.039(2) 0.0325(18) 0.0002(14) 0.0133(15) 0.0000(14)
C9 0.042(2) 0.052(2) 0.050(2) -0.0073(18) 0.0134(18) -0.0049(18)
C6 0.053(2) 0.048(2) 0.053(2) 0.0127(18) 0.012(2) 0.0182(19)
C7 0.042(2) 0.088(3) 0.047(2) 0.012(2) 0.008(2) 0.007(2)
C8 0.039(2) 0.077(3) 0.049(2) -0.008(2) 0.0097(19) -0.009(2)

loop_
_atom_type_symbol
_atom_type_description
_atom_type_scat_dispersion_real
_atom_type_scat_dispersion_imag
_atom_type_scat_source
C C 0.0033 0.0016 'International Tables Vol C Tables 4.2.6.8 and 6.1.1.4'
H H 0.0000 0.0000 'International Tables Vol C Tables 4.2.6.8 and 6.1.1.4'
N N 0.0061 0.0033 'International Tables Vol C Tables 4.2.6.8 and 6.1.1.4'
O O 0.0106 0.0060 'International Tables Vol C Tables 4.2.6.8 and 6.1.1.4'
S S 0.1246 0.1234 'International Tables Vol C Tables 4.2.6.8 and 6.1.1.4'
Cu Cu 0.3201 1.2651 'International Tables Vol C Tables 4.2.6.8 and 6.1.1.4'

loop_
_geom_angle_atom_site_label_1
_geom_angle_atom_site_label_2
_geom_angle_atom_site_label_3
_geom_angle
_geom_angle_site_symmetry_1
_geom_angle_site_symmetry_3
C1 O2 Cu1 104.3(2) . 2_657
O1 C1 O2 124.5(3) . .
O1 C1 C2 119.5(3) . .
O2 C1 C2 115.8(3) . .
N2 Cu1 N2 180.00(15) . 3_657
N2 Cu1 O2 90.04(10) . 2_647
N2 Cu1 O2 89.96(10) 3_657 2_647
N2 Cu1 O2 89.96(10) . 4_565
N2 Cu1 O2 90.04(10) 3_657 4_565
O2 Cu1 O2 180.0 2_647 4_565
C3 S1 C2 100.84(15) . .
C3 N2 C4 105.6(2) . .
C3 N2 Cu1 128.1(2) . .
C4 N2 Cu1 126.3(2) . .
N2 C3 N1 112.7(3) . .
N2 C3 S1 122.2(2) . .
N1 C3 S1 125.0(2) . .
C3 N1 C5 106.8(3) . .
C3 N1 H1 126.6 . .
C5 N1 H1 126.6 . .
C1 C2 S1 109.4(2) . .
C1 C2 H2A 109.8 . .
S1 C2 H2A 109.8 . .
C1 C2 H2B 109.8 . .
S1 C2 H2B 109.8 . .
H2A C2 H2B 108.2 . .
N1 C5 C4 106.1(3) . .
N1 C5 C6 131.6(3) . .
C4 C5 C6 122.3(3) . .
C9 C4 C5 120.6(3) . .
C9 C4 N2 130.7(3) . .
C5 C4 N2 108.7(3) . .
C8 C9 C4 117.6(4) . .
C8 C9 H9A 121.2 . .
C4 C9 H9A 121.2 . .
C7 C6 C5 116.5(4) . .
C7 C6 H6A 121.7 . .
C5 C6 H6A 121.7 . .
C6 C7 C8 121.6(4) . .
C6 C7 H7A 119.2 . .
C8 C7 H7A 119.2 . .
C9 C8 C7 121.4(4) . .
C9 C8 H8A 119.3 . .
C7 C8 H8A 119.3 . .

loop_
_geom_bond_atom_site_label_1
_geom_bond_atom_site_label_2
_geom_bond_distance
_geom_bond_site_symmetry_2
O1 C1 1.247(4) .
O2 C1 1.273(4) .
O2 Cu1 1.984(2) 2_657
C1 C2 1.523(4) .
Cu1 N2 1.980(2) .
Cu1 N2 1.980(2) 3_657
Cu1 O2 1.984(2) 2_647
Cu1 O2 1.984(2) 4_565
S1 C3 1.748(3) .
S1 C2 1.824(3) .
N2 C3 1.317(4) .
N2 C4 1.402(4) .
C3 N1 1.354(4) .
N1 C5 1.388(4) .
N1 H1 0.8600 .
C2 H2A 0.9700 .
C2 H2B 0.9700 .
C5 C4 1.390(4) .
C5 C6 1.394(5) .
C4 C9 1.387(4) .
C9 C8 1.377(5) .
C9 H9A 0.9300 .
C6 C7 1.377(5) .
C6 H6A 0.9300 .
C7 C8 1.403(6) .
C7 H7A 0.9300 .
C8 H8A 0.9300 .

loop_
_geom_torsion_atom_site_label_1
_geom_torsion_atom_site_label_2
_geom_torsion_atom_site_label_3
_geom_torsion_atom_site_label_4
_geom_torsion
_geom_torsion_site_symmetry_1
Cu1 O2 C1 O1 13.0(4) 2_657
Cu1 O2 C1 C2 -162.3(2) 2_657
N2 Cu1 N2 C3 -25(100) 3_657
O2 Cu1 N2 C3 117.5(3) 2_647
O2 Cu1 N2 C3 -62.5(3) 4_565
N2 Cu1 N2 C4 153(100) 3_657
O2 Cu1 N2 C4 -64.9(2) 2_647
O2 Cu1 N2 C4 115.1(2) 4_565
C4 N2 C3 N1 -1.2(4) .
Cu1 N2 C3 N1 176.7(2) .
C4 N2 C3 S1 179.0(2) .
Cu1 N2 C3 S1 -3.1(4) .
C2 S1 C3 N2 158.2(3) .
C2 S1 C3 N1 -21.6(3) .
N2 C3 N1 C5 0.1(4) .
S1 C3 N1 C5 179.9(2) .
O1 C1 C2 S1 -94.7(3) .
O2 C1 C2 S1 81.0(3) .
C3 S1 C2 C1 80.3(2) .
C3 N1 C5 C4 1.1(4) .
C3 N1 C5 C6 -179.6(4) .
N1 C5 C4 C9 -179.9(3) .
C6 C5 C4 C9 0.7(5) .
N1 C5 C4 N2 -1.8(3) .
C6 C5 C4 N2 178.8(3) .
C3 N2 C4 C9 179.7(3) .
Cu1 N2 C4 C9 1.7(5) .
C3 N2 C4 C5 1.9(3) .
Cu1 N2 C4 C5 -176.1(2) .
C5 C4 C9 C8 -0.3(5) .
N2 C4 C9 C8 -177.8(3) .
N1 C5 C6 C7 -179.5(3) .
C4 C5 C6 C7 -0.4(5) .
C5 C6 C7 C8 -0.4(6) .
C4 C9 C8 C7 -0.5(6) .
C6 C7 C8 C9 0.9(6) .
